data_4322730
loop_
_publ_author_name
'St\'ephane Golhen'
'Lahc\`ene Ouahab'
'Daniel Grandjean'
'Philippe Molini\'e'

_publ_section_title
;
 Preparation, Crystal Structures, and Magnetic and ESR Properties of
 Molecular Assemblies of Ferrocenium Derivatives and Paramagnetic
 Polyoxometalates
;
_journal_name_full 'Inorganic Chemistry'
_journal_page_first 1499
_journal_page_last 1506
_journal_paper_doi 10.1021/ic971221h
_journal_volume 37
_journal_year 1998
_chemical_formula_structural '[Cr(OH)6Mo6O18] 6[(CH3)2SO]'
_chemical_formula_sum 'C12 H42 Cr Mo6 Na3 O30 S6'
_chemical_formula_weight 1555.43
_chemical_name_systematic
; 
 ? 
;
_space_group_IT_number 15
_symmetry_cell_setting monoclinic
_symmetry_space_group_name_Hall '-C 2yc'
_symmetry_space_group_name_H-M 'C 1 2/c 1'
_atom_sites_solution_hydrogens geom
_atom_sites_solution_primary direct
_atom_sites_solution_secondary difmap
_audit_creation_method SHELXL
_cell_angle_alpha 90.00
_cell_angle_beta 123.17(4)
_cell_angle_gamma 90.00
_cell_formula_units_Z 4
_cell_length_a 25.374(20)
_cell_length_b 14.632(2)
_cell_length_c 15.455(6)
_cell_measurement_reflns_used 25
_cell_measurement_temperature 293(2)
_cell_measurement_theta_max 10.67
_cell_measurement_theta_min 6.85
_cell_volume 4803(5)
_computing_cell_refinement 'Nonius CAD4'
_computing_data_collection 'Nonius CAD4'
_computing_data_reduction MolEN
_computing_structure_refinement 'SHELXL-93 (Sheldrick, 1993)'
_computing_structure_solution 'SHELXS-86 (Sheldrick, 1990)'
_diffrn_ambient_temperature 293(2)
_diffrn_measurement_device 'Enraf Nonius 4-circle diffractometer'
_diffrn_measurement_method \q-2\q
_diffrn_radiation_monochromator graphite
_diffrn_radiation_source 'fine-focus sealed tube'
_diffrn_radiation_type MoK\a
_diffrn_radiation_wavelength 0.71073
_diffrn_reflns_av_R_equivalents 0.0136
_diffrn_reflns_av_sigmaI/netI 0.0164
_diffrn_reflns_limit_h_max 28
_diffrn_reflns_limit_h_min -33
_diffrn_reflns_limit_k_max 19
_diffrn_reflns_limit_k_min 0
_diffrn_reflns_limit_l_max 20
_diffrn_reflns_limit_l_min 0
_diffrn_reflns_number 6006
_diffrn_reflns_theta_max 27.98
_diffrn_reflns_theta_min 1.69
_diffrn_standards_decay_% -2.9
_diffrn_standards_interval_count 250
_diffrn_standards_interval_time 3600
_diffrn_standards_number 3
_exptl_absorpt_coefficient_mu 2.104
_exptl_absorpt_correction_T_max 0.9995
_exptl_absorpt_correction_T_min 0.8457
_exptl_absorpt_correction_type 'Semi empirical \y-scan'
_exptl_crystal_colour Pink
_exptl_crystal_density_diffrn 2.151
_exptl_crystal_description 'pink blocks'
_exptl_crystal_F_000 3036
_exptl_crystal_size_max 0.3
_exptl_crystal_size_mid 0.3
_exptl_crystal_size_min 0.3
_refine_diff_density_max 1.335
_refine_diff_density_min -0.455
_refine_diff_density_rms 0.122
_refine_ls_extinction_coef 0.00131(6)
_refine_ls_extinction_expression Fc^*^=kFc[1+0.001xFc^2^\l^3^/sin(2\q)]^-1/4^
_refine_ls_extinction_method SHELXL
_refine_ls_goodness_of_fit_all 1.185
_refine_ls_goodness_of_fit_obs 1.239
_refine_ls_matrix_type full
_refine_ls_number_parameters 273
_refine_ls_number_reflns 5789
_refine_ls_number_restraints 0
_refine_ls_restrained_S_all 1.185
_refine_ls_restrained_S_obs 1.239
_refine_ls_R_factor_all 0.0353
_refine_ls_R_factor_obs 0.0253
_refine_ls_shift/esd_max -0.001
_refine_ls_shift/esd_mean 0.000
_refine_ls_structure_factor_coef Fsqd
_refine_ls_weighting_details 'w=1/[\s^2^(Fo^2^)+(0.0516P)^2^+10.7903P] where P=(Fo^2^+2Fc^2^)/3'
_refine_ls_weighting_scheme calc
_refine_ls_wR_factor_all 0.0933
_refine_ls_wR_factor_obs 0.0891
_reflns_number_observed 4879
_reflns_number_total 5790
_reflns_observed_criterion >2sigma(I)
_cod_data_source_file ic971221h_1.cif
_cod_data_source_block crdmso
_cod_depositor_comments
;
The following automatic conversions were performed:

'_refine_ls_weighting_scheme' value 'calc
w=1/[\s^2^(Fo^2^)+(0.0516P)^2^+10.7903P] where P=(Fo^2^+2Fc^2^)/3'
was changed to 'calc'. New tag '_refine_ls_weighting_details' was
created. The value of the new tag was set to
'w=1/[\s^2^(Fo^2^)+(0.0516P)^2^+10.7903P] where P=(Fo^2^+2Fc^2^)/3'.

Automatic conversion script
Id: cif_fix_values 3143 2015-03-26 13:38:13Z robertas 
;
_cod_original_cell_volume 4802.8(43)
_cod_database_code 4322730

loop_
_symmetry_equiv_pos_as_xyz
'x, y, z'
'x, -y, z+1/2'
'x+1/2, y+1/2, z'
'x+1/2, -y+1/2, z+1/2'
'-x, -y, -z'
'-x, y, -z-1/2'
'-x+1/2, -y+1/2, -z'
'-x+1/2, y+1/2, -z-1/2'

loop_
_atom_site_aniso_label
_atom_site_aniso_U_11
_atom_site_aniso_U_22
_atom_site_aniso_U_33
_atom_site_aniso_U_23
_atom_site_aniso_U_13
_atom_site_aniso_U_12
Cr 0.0151(3) 0.0151(3) 0.0150(3) 0.0000(3) 0.0080(3) 0.0000(2)
Mo1 0.0267(2) 0.01597(15) 0.0235(2) 0.00043(10) 0.01381(13) 0.00165(10)
Mo2 0.02018(15) 0.0218(2) 0.0232(2) 0.00113(11) 0.01144(12) -0.00354(10)
Mo3 0.01866(14) 0.0248(2) 0.0232(2) -0.00157(11) 0.01191(12) 0.00188(10)
O1 0.0208(11) 0.0183(11) 0.0164(11) -0.0014(8) 0.0099(9) 0.0007(8)
O2 0.0200(10) 0.0178(11) 0.0164(11) 0.0020(9) 0.0086(9) -0.0004(9)
O3 0.0172(10) 0.0222(11) 0.0168(11) -0.0006(9) 0.0082(9) 0.0009(9)
O4 0.0230(11) 0.0232(12) 0.0247(12) 0.0044(10) 0.0113(10) 0.0047(10)
O5 0.0250(12) 0.0224(12) 0.0237(12) -0.0048(10) 0.0111(10) -0.0040(10)
O6 0.0290(12) 0.0265(13) 0.0249(13) 0.0000(10) 0.0179(11) -0.0008(10)
O7 0.040(2) 0.036(2) 0.039(2) -0.0037(12) 0.0274(14) 0.0041(12)
O8 0.043(2) 0.0274(14) 0.0346(15) -0.0070(11) 0.0237(13) -0.0001(12)
O9 0.0393(15) 0.0250(13) 0.037(2) 0.0096(12) 0.0187(13) 0.0040(12)
O10 0.0359(14) 0.0331(15) 0.0357(15) 0.0080(12) 0.0215(13) -0.0019(12)
O11 0.0238(13) 0.038(2) 0.037(2) -0.0055(13) 0.0138(12) -0.0079(11)
O12 0.0210(12) 0.041(2) 0.035(2) -0.0018(13) 0.0120(11) 0.0015(11)
S1 0.0273(4) 0.0399(5) 0.0344(5) 0.0124(4) 0.0131(4) 0.0018(4)
O20 0.0263(13) 0.046(2) 0.0293(14) 0.0099(13) 0.0122(11) 0.0030(12)
C1 0.037(2) 0.068(3) 0.034(2) 0.000(2) 0.010(2) -0.001(2)
C2 0.043(2) 0.068(3) 0.045(3) 0.017(2) 0.026(2) 0.020(2)
S2 0.0264(4) 0.0394(5) 0.0343(5) -0.0119(4) 0.0117(4) -0.0006(4)
O21 0.0295(13) 0.035(2) 0.0291(14) -0.0096(12) 0.0099(12) 0.0007(11)
C3 0.061(3) 0.056(3) 0.032(2) -0.005(2) 0.021(2) 0.002(2)
C4 0.046(3) 0.035(2) 0.043(3) -0.006(2) 0.009(2) -0.001(2)
S3 0.0539(6) 0.0286(5) 0.0346(5) -0.0008(4) 0.0305(5) -0.0008(4)
O22 0.052(2) 0.0307(14) 0.0286(14) -0.0009(11) 0.0249(14) -0.0066(12)
C5 0.055(3) 0.062(3) 0.041(2) -0.011(2) 0.032(2) -0.017(2)
C6 0.060(3) 0.055(3) 0.037(2) 0.013(2) 0.024(2) 0.002(3)
Na1 0.0290(11) 0.0451(14) 0.0391(13) 0.000 0.0173(10) 0.000
Na2 0.0436(9) 0.0328(8) 0.0396(9) -0.0042(7) 0.0233(8) 0.0039(7)

loop_
_atom_site_label
_atom_site_type_symbol
_atom_site_fract_x
_atom_site_fract_y
_atom_site_fract_z
_atom_site_U_iso_or_equiv
_atom_site_thermal_displace_type
_atom_site_occupancy
_atom_site_calc_flag
_atom_site_refinement_flags
_atom_site_disorder_group
Cr Cr 0.2500 0.2500 0.5000 0.01520(14) Uani 1 d S .
Mo1 Mo 0.229436(14) 0.47317(2) 0.50622(2) 0.02198(9) Uani 1 d . .
Mo2 Mo 0.348180(13) 0.39552(2) 0.49379(2) 0.02195(9) Uani 1 d . .
Mo3 Mo 0.125042(13) 0.32759(2) 0.49379(2) 0.02201(9) Uani 1 d . .
O1 O 0.26793(11) 0.1649(2) 0.4212(2) 0.0187(4) Uani 1 d . .
H1 H 0.24290(11) 0.1698(2) 0.3457(2) 0.074(4) Uiso 1 calc R .
O2 O 0.24420(10) 0.3587(2) 0.4212(2) 0.0188(4) Uani 1 d . .
H2 H 0.21648(10) 0.3564(2) 0.3457(2) 0.074(4) Uiso 1 calc R .
O3 O 0.15905(10) 0.2261(2) 0.4212(2) 0.0193(5) Uani 1 d . .
H3 H 0.13624(10) 0.2234(2) 0.3457(2) 0.074(4) Uiso 1 calc R .
O4 O 0.14542(11) 0.4208(2) 0.4306(2) 0.0245(5) Uani 1 d . .
O5 O 0.31790(12) 0.4575(2) 0.5695(2) 0.0248(5) Uani 1 d . .
O6 O 0.35287(12) 0.2867(2) 0.4305(2) 0.0252(5) Uani 1 d . .
O7 O 0.12041(14) 0.3913(2) 0.5821(2) 0.0351(6) Uani 1 d . .
O8 O 0.23082(14) 0.5269(2) 0.6061(2) 0.0337(6) Uani 1 d . .
O9 O 0.21483(14) 0.5562(2) 0.4180(2) 0.0347(6) Uani 1 d . .
O10 O 0.32584(14) 0.4701(2) 0.3941(2) 0.0339(6) Uani 1 d . .
O11 O 0.42659(13) 0.4147(2) 0.5819(2) 0.0346(6) Uani 1 d . .
O12 O 0.04887(12) 0.3065(2) 0.3937(2) 0.0339(6) Uani 1 d . .
S1 S 0.08856(5) 0.38920(8) 0.19380(8) 0.0358(2) Uani 1 d . .
O20 O 0.15671(13) 0.4047(2) 0.2300(2) 0.0355(6) Uani 1 d . .
C1 C 0.0491(2) 0.3857(4) 0.0562(4) 0.0511(12) Uani 1 d . .
H1A H 0.0045(3) 0.3902(27) 0.0251(4) 0.074(4) Uiso 1 calc R .
H1B H 0.0586(15) 0.3291(12) 0.0361(4) 0.074(4) Uiso 1 calc R .
H1C H 0.0630(14) 0.4359(16) 0.0336(5) 0.074(4) Uiso 1 calc R .
C2 C 0.0594(2) 0.4973(4) 0.2024(4) 0.0511(12) Uani 1 d . .
H2A H 0.0796(14) 0.5143(13) 0.2737(4) 0.074(4) Uiso 1 calc R .
H2B H 0.0147(4) 0.4933(8) 0.1712(28) 0.074(4) Uiso 1 calc R .
H2C H 0.0681(17) 0.5425(7) 0.1668(27) 0.074(4) Uiso 1 calc R .
S2 S 0.10800(5) 0.09131(8) 0.19375(8) 0.0359(2) Uani 1 d . .
O21 O 0.08424(13) 0.1674(2) 0.2301(2) 0.0345(6) Uani 1 d . .
C3 C 0.0606(3) 0.1027(4) 0.0562(4) 0.0517(12) Uani 1 d . .
H3A H 0.0656(14) 0.0495(12) 0.0250(4) 0.074(4) Uiso 1 calc R .
H3B H 0.0736(12) 0.1559(15) 0.0361(4) 0.074(4) Uiso 1 calc R .
H3C H 0.0172(3) 0.1090(26) 0.0336(5) 0.074(4) Uiso 1 calc R .
C4 C 0.0733(2) -0.0102(3) 0.2022(4) 0.0498(12) Uani 1 d . .
H4A H 0.0906(14) -0.0244(15) 0.2735(4) 0.074(4) Uiso 1 calc R .
H4B H 0.0819(16) -0.0595(7) 0.1705(28) 0.074(4) Uiso 1 calc R .
H4C H 0.0286(3) -0.0019(10) 0.1671(27) 0.074(4) Uiso 1 calc R .
S3 S 0.24722(6) 0.26944(7) 0.19384(8) 0.0358(2) Uani 1 d . .
O22 O 0.2391(2) 0.1777(2) 0.2302(2) 0.0355(6) Uani 1 d . .
C5 C 0.3198(2) 0.2635(4) 0.2025(4) 0.0497(12) Uani 1 d . .
H5A H 0.3247(10) 0.3171(15) 0.1716(31) 0.074(4) Uiso 1 calc R .
H5B H 0.3201(9) 0.2101(17) 0.1666(30) 0.074(4) Uiso 1 calc R .
H5C H 0.3538(3) 0.2601(31) 0.2738(4) 0.074(4) Uiso 1 calc R .
C6 C 0.1964(3) 0.2620(4) 0.0563(4) 0.0519(12) Uani 1 d . .
H6A H 0.2069(13) 0.3094(17) 0.0253(4) 0.074(4) Uiso 1 calc R .
H6B H 0.1535(3) 0.2692(28) 0.0360(4) 0.074(4) Uiso 1 calc R .
H6C H 0.2015(14) 0.2034(11) 0.0338(5) 0.074(4) Uiso 1 calc R .
Na1 Na 0.0000 0.1969(2) 0.2500 0.0385(5) Uani 1 d S .
Na2 Na 0.27655(9) 0.02661(12) 0.24995(14) 0.0384(4) Uani 1 d . .

loop_
_atom_type_symbol
_atom_type_description
_atom_type_scat_dispersion_real
_atom_type_scat_dispersion_imag
_atom_type_scat_source
C C 0.0033 0.0016 'International Tables Vol C Tables 4.2.6.8 and 6.1.1.4'
H H 0.0000 0.0000 'International Tables Vol C Tables 4.2.6.8 and 6.1.1.4'
Na Na 0.0362 0.0249 'International Tables Vol C Tables 4.2.6.8 and 6.1.1.4'
Cr Cr 0.3209 0.6236 'International Tables Vol C Tables 4.2.6.8 and 6.1.1.4'
Mo Mo -1.6832 0.6857 'International Tables Vol C Tables 4.2.6.8 and 6.1.1.4'
O O 0.0106 0.0060 'International Tables Vol C Tables 4.2.6.8 and 6.1.1.4'
S S 0.1246 0.1234 'International Tables Vol C Tables 4.2.6.8 and 6.1.1.4'

loop_
_geom_angle_atom_site_label_1
_geom_angle_atom_site_label_2
_geom_angle_atom_site_label_3
_geom_angle
_geom_angle_site_symmetry_1
_geom_angle_site_symmetry_3
_geom_angle_publ_flag
O2 Cr O2 180.0 7_556 . ?
O2 Cr O1 95.40(10) 7_556 7_556 ?
O2 Cr O1 84.60(10) . 7_556 ?
O2 Cr O1 84.60(10) 7_556 . ?
O2 Cr O1 95.40(10) . . ?
O1 Cr O1 180.0 7_556 . ?
O2 Cr O3 95.52(10) 7_556 7_556 ?
O2 Cr O3 84.48(10) . 7_556 ?
O1 Cr O3 95.47(10) 7_556 7_556 ?
O1 Cr O3 84.53(10) . 7_556 ?
O2 Cr O3 84.48(10) 7_556 . ?
O2 Cr O3 95.52(10) . . ?
O1 Cr O3 84.53(10) 7_556 . ?
O1 Cr O3 95.47(10) . . ?
O3 Cr O3 180.0 7_556 . ?
O9 Mo1 O8 106.33(15) . . ?
O9 Mo1 O5 100.08(13) . . ?
O8 Mo1 O5 98.89(14) . . ?
O9 Mo1 O4 96.46(13) . . ?
O8 Mo1 O4 101.40(13) . . ?
O5 Mo1 O4 148.96(11) . . ?
O9 Mo1 O2 95.43(12) . . ?
O8 Mo1 O2 157.68(11) . . ?
O5 Mo1 O2 71.92(10) . . ?
O4 Mo1 O2 80.55(10) . . ?
O9 Mo1 O1 162.17(12) . 7_556 ?
O8 Mo1 O1 89.00(11) . 7_556 ?
O5 Mo1 O1 86.12(10) . 7_556 ?
O4 Mo1 O1 71.08(10) . 7_556 ?
O2 Mo1 O1 70.44(8) . 7_556 ?
O11 Mo2 O10 106.24(15) . . ?
O11 Mo2 O6 100.01(13) . . ?
O10 Mo2 O6 98.85(13) . . ?
O11 Mo2 O5 96.59(14) . . ?
O10 Mo2 O5 101.51(13) . . ?
O6 Mo2 O5 148.88(11) . . ?
O11 Mo2 O3 95.45(12) . 7_556 ?
O10 Mo2 O3 157.74(11) . 7_556 ?
O6 Mo2 O3 71.95(10) . 7_556 ?
O5 Mo2 O3 80.46(10) . 7_556 ?
O11 Mo2 O2 162.26(12) . . ?
O10 Mo2 O2 89.09(12) . . ?
O6 Mo2 O2 86.04(10) . . ?
O5 Mo2 O2 71.09(10) . . ?
O3 Mo2 O2 70.41(8) 7_556 . ?
O7 Mo3 O12 106.39(15) . . ?
O7 Mo3 O4 100.07(13) . . ?
O12 Mo3 O4 98.84(13) . . ?
O7 Mo3 O6 96.46(13) . 7_556 ?
O12 Mo3 O6 101.53(13) . 7_556 ?
O4 Mo3 O6 148.87(11) . 7_556 ?
O7 Mo3 O1 95.39(12) . 7_556 ?
O12 Mo3 O1 157.65(11) . 7_556 ?
O4 Mo3 O1 71.90(10) . 7_556 ?
O6 Mo3 O1 80.47(10) 7_556 7_556 ?
O7 Mo3 O3 162.13(12) . . ?
O12 Mo3 O3 88.98(12) . . ?
O4 Mo3 O3 86.14(10) . . ?
O6 Mo3 O3 71.03(10) 7_556 . ?
O1 Mo3 O3 70.45(9) 7_556 . ?
Cr O1 Mo3 102.65(10) . 7_556 ?
Cr O1 Mo1 102.14(10) . 7_556 ?
Mo3 O1 Mo1 93.10(9) 7_556 7_556 ?
Cr O1 H1 118.28(7) . . ?
Mo3 O1 H1 118.28(7) 7_556 . ?
Mo1 O1 H1 118.28(6) 7_556 . ?
Cr O2 Mo1 102.61(10) . . ?
Cr O2 Mo2 102.21(10) . . ?
Mo1 O2 Mo2 93.06(9) . . ?
Cr O2 H2 118.28(7) . . ?
Mo1 O2 H2 118.28(6) . . ?
Mo2 O2 H2 118.28(7) . . ?
Cr O3 Mo2 102.70(10) . 7_556 ?
Cr O3 Mo3 102.17(11) . . ?
Mo2 O3 Mo3 93.06(9) 7_556 . ?
Cr O3 H3 118.26(8) . . ?
Mo2 O3 H3 118.26(6) 7_556 . ?
Mo3 O3 H3 118.26(7) . . ?
Mo3 O4 Mo1 119.32(13) . . ?
Mo1 O5 Mo2 119.31(13) . . ?
Mo2 O6 Mo3 119.31(13) . 7_556 ?
Mo3 O7 Na2 123.09(15) . 7_556 ?
Mo1 O8 Na2 133.9(2) . 7_556 ?
Mo1 O9 Na2 123.08(15) . 8_556 ?
Mo2 O10 Na2 133.9(2) . 8_556 ?
Mo2 O11 Na1 123.01(15) . 7_556 ?
Mo3 O12 Na1 133.99(15) . . ?
O20 S1 C1 103.1(2) . . ?
O20 S1 C2 106.1(2) . . ?
C1 S1 C2 97.4(3) . . ?
S1 O20 Na2 138.9(2) . 8_556 ?
S1 C1 H1A 109.5(2) . . ?
S1 C1 H1B 109.5(2) . . ?
H1A C1 H1B 109.5 . . ?
S1 C1 H1C 109.5(2) . . ?
H1A C1 H1C 109.5 . . ?
H1B C1 H1C 109.5 . . ?
S1 C2 H2A 109.5(2) . . ?
S1 C2 H2B 109.5(2) . . ?
H2A C2 H2B 109.5 . . ?
S1 C2 H2C 109.5(2) . . ?
H2A C2 H2C 109.5 . . ?
H2B C2 H2C 109.5 . . ?
O21 S2 C4 106.0(2) . . ?
O21 S2 C3 103.1(2) . . ?
C4 S2 C3 97.4(3) . . ?
S2 O21 Na1 139.2(2) . . ?
S2 C3 H3A 109.5(2) . . ?
S2 C3 H3B 109.5(2) . . ?
H3A C3 H3B 109.5 . . ?
S2 C3 H3C 109.5(2) . . ?
H3A C3 H3C 109.5 . . ?
H3B C3 H3C 109.5 . . ?
S2 C4 H4A 109.5(2) . . ?
S2 C4 H4B 109.5(2) . . ?
H4A C4 H4B 109.5 . . ?
S2 C4 H4C 109.5(2) . . ?
H4A C4 H4C 109.5 . . ?
H4B C4 H4C 109.5 . . ?
O22 S3 C5 106.0(2) . . ?
O22 S3 C6 103.4(2) . . ?
C5 S3 C6 97.5(3) . . ?
S3 O22 Na2 138.8(2) . . ?
S3 C5 H5A 109.5(2) . . ?
S3 C5 H5B 109.5(2) . . ?
H5A C5 H5B 109.5 . . ?
S3 C5 H5C 109.5(2) . . ?
H5A C5 H5C 109.5 . . ?
H5B C5 H5C 109.5 . . ?
S3 C6 H6A 109.5(2) . . ?
S3 C6 H6B 109.5(2) . . ?
H6A C6 H6B 109.5 . . ?
S3 C6 H6C 109.5(2) . . ?
H6A C6 H6C 109.5 . . ?
H6B C6 H6C 109.5 . . ?
O21 Na1 O21 158.9(2) 6_556 . ?
O21 Na1 O12 92.71(11) 6_556 . ?
O21 Na1 O12 101.09(11) . . ?
O21 Na1 O12 101.09(11) 6_556 6_556 ?
O21 Na1 O12 92.71(11) . 6_556 ?
O12 Na1 O12 98.4(2) . 6_556 ?
O21 Na1 O11 79.68(11) 6_556 4_454 ?
O21 Na1 O11 87.80(11) . 4_454 ?
O12 Na1 O11 170.56(9) . 4_454 ?
O12 Na1 O11 77.78(10) 6_556 4_454 ?
O21 Na1 O11 87.80(11) 6_556 7_556 ?
O21 Na1 O11 79.68(11) . 7_556 ?
O12 Na1 O11 77.78(10) . 7_556 ?
O12 Na1 O11 170.56(9) 6_556 7_556 ?
O11 Na1 O11 107.3(2) 4_454 7_556 ?
O20 Na2 O22 159.16(14) 8_546 . ?
O20 Na2 O8 92.56(12) 8_546 7_556 ?
O22 Na2 O8 100.98(12) . 7_556 ?
O20 Na2 O10 101.04(12) 8_546 8_546 ?
O22 Na2 O10 92.65(12) . 8_546 ?
O8 Na2 O10 98.39(13) 7_556 8_546 ?
O20 Na2 O7 87.88(12) 8_546 7_556 ?
O22 Na2 O7 79.70(11) . 7_556 ?
O8 Na2 O7 77.82(11) 7_556 7_556 ?
O10 Na2 O7 170.52(11) 8_546 7_556 ?
O20 Na2 O9 79.72(11) 8_546 8_546 ?
O22 Na2 O9 88.00(11) . 8_546 ?
O8 Na2 O9 170.47(11) 7_556 8_546 ?
O10 Na2 O9 77.85(11) 8_546 8_546 ?
O7 Na2 O9 107.21(11) 7_556 8_546 ?

loop_
_geom_bond_atom_site_label_1
_geom_bond_atom_site_label_2
_geom_bond_distance
_geom_bond_site_symmetry_2
_geom_bond_publ_flag
Cr O2 1.959(2) 7_556 ?
Cr O2 1.959(2) . ?
Cr O1 1.962(2) 7_556 ?
Cr O1 1.962(2) . ?
Cr O3 1.963(3) 7_556 ?
Cr O3 1.963(3) . ?
Mo1 O9 1.708(3) . ?
Mo1 O8 1.716(3) . ?
Mo1 O5 1.909(3) . ?
Mo1 O4 1.942(3) . ?
Mo1 O2 2.282(2) . ?
Mo1 O1 2.293(2) 7_556 ?
Mo2 O11 1.711(3) . ?
Mo2 O10 1.713(3) . ?
Mo2 O6 1.906(3) . ?
Mo2 O5 1.941(3) . ?
Mo2 O3 2.278(2) 7_556 ?
Mo2 O2 2.296(3) . ?
Mo3 O7 1.709(3) . ?
Mo3 O12 1.718(3) . ?
Mo3 O4 1.907(3) . ?
Mo3 O6 1.939(3) 7_556 ?
Mo3 O1 2.282(3) 7_556 ?
Mo3 O3 2.294(2) . ?
O1 Mo3 2.282(3) 7_556 ?
O1 Mo1 2.293(2) 7_556 ?
O1 H1 0.98 . ?
O2 H2 0.98 . ?
O3 Mo2 2.278(2) 7_556 ?
O3 H3 0.98 . ?
O6 Mo3 1.939(3) 7_556 ?
O7 Na2 2.755(4) 7_556 ?
O8 Na2 2.460(4) 7_556 ?
O9 Na2 2.755(4) 8_556 ?
O10 Na2 2.461(4) 8_556 ?
O11 Na1 2.755(4) 7_556 ?
O12 Na1 2.454(4) . ?
S1 O20 1.515(3) . ?
S1 C1 1.788(5) . ?
S1 C2 1.782(6) . ?
O20 Na2 2.361(4) 8_556 ?
C1 H1A 0.96 . ?
C1 H1B 0.96 . ?
C1 H1C 0.96 . ?
C2 H2A 0.96 . ?
C2 H2B 0.96 . ?
C2 H2C 0.96 . ?
S2 O21 1.513(3) . ?
S2 C4 1.767(5) . ?
S2 C3 1.788(5) . ?
O21 Na1 2.360(3) . ?
C3 H3A 0.96 . ?
C3 H3B 0.96 . ?
C3 H3C 0.96 . ?
C4 H4A 0.96 . ?
C4 H4B 0.96 . ?
C4 H4C 0.96 . ?
S3 O22 1.513(3) . ?
S3 C5 1.774(5) . ?
S3 C6 1.787(5) . ?
O22 Na2 2.359(4) . ?
C5 H5A 0.96 . ?
C5 H5B 0.96 . ?
C5 H5C 0.96 . ?
C6 H6A 0.96 . ?
C6 H6B 0.96 . ?
C6 H6C 0.96 . ?
Na1 O21 2.360(3) 6_556 ?
Na1 O12 2.454(4) 6_556 ?
Na1 O11 2.755(4) 4_454 ?
Na1 O11 2.755(4) 7_556 ?
Na2 O20 2.361(4) 8_546 ?
Na2 O8 2.460(4) 7_556 ?
Na2 O10 2.461(4) 8_546 ?
Na2 O7 2.755(4) 7_556 ?
Na2 O9 2.755(4) 8_546 ?
